data_2013124
loop_
_publ_author_name
'Yufit, Dmitrii S.'
'Howard, Judith A.K.'

_publ_section_title
;
 Two 2,2-dihalo-<i>N</i>-(1-phenylethyl)cyclopropane-1-carboxamides
;
_journal_issue 3
_journal_name_full 'Acta Crystallographica Section C'
_journal_page_first o141
_journal_page_last o143
_journal_paper_doi 10.1107/S0108270103002312
_journal_volume 59
_journal_year 2003
_chemical_formula_iupac 'C12 H13 F2 N O'
_chemical_formula_moiety 'C12 H13 F2 N O'
_chemical_formula_sum 'C12 H13 F2 N O'
_chemical_formula_weight 225.23
_chemical_melting_point .103E-104
_chemical_name_systematic
;
(1R,1'R)-2',2'-difluoro-N-(1-phenylethyl)cyclopropane-1'-carboxamide
;
_space_group_IT_number 4
_symmetry_cell_setting monoclinic
_symmetry_space_group_name_Hall 'P 2yb'
_symmetry_space_group_name_H-M 'P 1 21 1'
_atom_sites_solution_hydrogens difmap
_atom_sites_solution_primary direct
_atom_sites_solution_secondary difmap
_audit_creation_method SHELXL-97
_cell_angle_alpha 90.00
_cell_angle_beta 109.330(10)
_cell_angle_gamma 90.00
_cell_formula_units_Z 4
_cell_length_a 9.2402(4)
_cell_length_b 14.2669(5)
_cell_length_c 9.3542(4)
_cell_measurement_reflns_used 998
_cell_measurement_temperature 120(2)
_cell_measurement_theta_max 20.8
_cell_measurement_theta_min 10.2
_cell_volume 1163.64(11)
_computing_cell_refinement 'Bruker SMART'
_computing_data_collection 'Bruker SMART'
_computing_data_reduction 'Bruker SHELXTL'
_computing_molecular_graphics 'Bruker SHELXTL'
_computing_publication_material 'Bruker SHELXTL'
_computing_structure_refinement 'SHELXL97 (Sheldrick, 1997)'
_computing_structure_solution 'SHELXS97 (Sheldrick, 1990)'
_diffrn_ambient_temperature 120(2)
_diffrn_measured_fraction_theta_full 0.923
_diffrn_measured_fraction_theta_max 0.923
_diffrn_measurement_device_type 'Bruker SMART CCD 1K'
_diffrn_measurement_method \w-scan
_diffrn_radiation_monochromator graphite
_diffrn_radiation_source 'fine-focus sealed tube'
_diffrn_radiation_type MoK\a
_diffrn_radiation_wavelength 0.71073
_diffrn_reflns_av_R_equivalents 0.0513
_diffrn_reflns_av_sigmaI/netI 0.0767
_diffrn_reflns_limit_h_max 13
_diffrn_reflns_limit_h_min -12
_diffrn_reflns_limit_k_max 17
_diffrn_reflns_limit_k_min -20
_diffrn_reflns_limit_l_max 12
_diffrn_reflns_limit_l_min -12
_diffrn_reflns_number 11953
_diffrn_reflns_theta_full 30.33
_diffrn_reflns_theta_max 30.33
_diffrn_reflns_theta_min 2.31
_exptl_absorpt_coefficient_mu 0.104
_exptl_absorpt_correction_type none
_exptl_crystal_colour colourless
_exptl_crystal_density_diffrn 1.286
_exptl_crystal_density_method 'not measured'
_exptl_crystal_description plate
_exptl_crystal_F_000 472
_exptl_crystal_size_max 0.42
_exptl_crystal_size_mid 0.22
_exptl_crystal_size_min 0.04
_refine_diff_density_max 0.152
_refine_diff_density_min -0.220
_refine_ls_abs_structure_details 'Flack H D (1983), Acta Cryst. A39, 876-881'
_refine_ls_abs_structure_Flack 1.0(5)
_refine_ls_extinction_method none
_refine_ls_goodness_of_fit_ref 0.986
_refine_ls_hydrogen_treatment refall
_refine_ls_matrix_type full
_refine_ls_number_parameters 393
_refine_ls_number_reflns 5647
_refine_ls_number_restraints 1
_refine_ls_restrained_S_all 0.986
_refine_ls_R_factor_all 0.0918
_refine_ls_R_factor_gt 0.0454
_refine_ls_shift/su_max 0.000
_refine_ls_shift/su_mean 0.000
_refine_ls_structure_factor_coef Fsqd
_refine_ls_weighting_details 'calc w = 1/[\s^2^(Fo^2^)+(0.034P)^2^] where P = (Fo^2^+2Fc^2^)/3'
_refine_ls_weighting_scheme calc
_refine_ls_wR_factor_gt 0.0729
_refine_ls_wR_factor_ref 0.0844
_reflns_number_gt 3738
_reflns_number_total 5647
_reflns_threshold_expression I>2\s(I)
_cod_data_source_file de1205.cif
_cod_data_source_block II
_cod_original_cell_volume 1163.60(10)
_cod_original_sg_symbol_H-M 'P 21'
_cod_database_code 2013124
_cod_database_fobs_code 2013124

loop_
_symmetry_equiv_pos_as_xyz
'x, y, z'
'-x, y+1/2, -z'

loop_
_atom_site_label
_atom_site_fract_x
_atom_site_fract_y
_atom_site_fract_z
_atom_site_U_iso_or_equiv
_atom_site_adp_type
_atom_site_calc_flag
_atom_site_refinement_flags
_atom_site_occupancy
_atom_site_disorder_assembly
_atom_site_disorder_group
_atom_site_type_symbol
F1 0.62539(16) 0.03015(10) 0.25394(15) 0.0418(4) Uani d . 1 . . F
F2 0.86380(16) 0.01065(10) 0.39734(15) 0.0474(4) Uani d . 1 . . F
F3 0.09259(16) -0.01905(10) -0.28357(15) 0.0429(4) Uani d . 1 . . F
F4 0.31949(17) -0.07215(10) -0.26885(15) 0.0458(4) Uani d . 1 . . F
O1 0.58366(17) 0.17844(11) 0.01546(16) 0.0304(4) Uani d . 1 . . O
O2 0.08026(16) 0.06551(10) 0.00394(16) 0.0323(4) Uani d . 1 . . O
N1 0.7615(2) 0.11682(13) -0.0752(2) 0.0281(4) Uani d . 1 . . N
N2 0.2897(2) 0.15807(13) 0.0464(2) 0.0297(5) Uani d . 1 . . N
C1 0.7271(2) 0.23260(15) -0.2767(2) 0.0243(5) Uani d . 1 . . C
C2 0.6215(3) 0.30311(17) -0.3392(3) 0.0347(6) Uani d . 1 . . C
C3 0.6697(3) 0.38934(18) -0.3742(3) 0.0418(6) Uani d . 1 . . C
C4 0.8227(3) 0.40720(19) -0.3474(3) 0.0383(6) Uani d . 1 . . C
C5 0.9285(3) 0.33740(17) -0.2860(3) 0.0325(5) Uani d . 1 . . C
C6 0.8821(3) 0.25057(16) -0.2524(2) 0.0284(5) Uani d . 1 . . C
C7 0.6765(3) 0.13861(16) -0.2341(2) 0.0265(5) Uani d . 1 . . C
C8 0.6945(3) 0.05950(18) -0.3362(3) 0.0352(6) Uani d . 1 . . C
C9 0.7113(2) 0.14259(15) 0.0375(2) 0.0238(5) Uani d . 1 . . C
C10 0.8187(3) 0.12467(17) 0.1938(2) 0.0303(5) Uani d . 1 . . C
C11 0.7812(3) 0.17008(19) 0.3279(3) 0.0383(6) Uani d . 1 . . C
C12 0.7657(2) 0.07081(17) 0.3017(2) 0.0302(5) Uani d . 1 . . C
C21 0.2263(2) 0.23036(15) 0.2604(2) 0.0279(5) Uani d . 1 . . C
C22 0.2869(3) 0.15399(17) 0.3511(3) 0.0329(5) Uani d . 1 . . C
C23 0.2774(3) 0.14595(19) 0.4957(3) 0.0382(6) Uani d . 1 . . C
C24 0.2075(3) 0.21638(18) 0.5516(3) 0.0418(7) Uani d . 1 . . C
C25 0.1485(3) 0.29374(19) 0.4625(3) 0.0430(7) Uani d . 1 . . C
C26 0.1568(3) 0.30095(17) 0.3182(3) 0.0363(6) Uani d . 1 . . C
C27 0.2263(3) 0.24080(16) 0.0975(3) 0.0313(5) Uani d . 1 . . C
C28 0.3135(4) 0.3266(2) 0.0746(4) 0.0447(7) Uani d . 1 . . C
C29 0.2132(3) 0.07792(16) 0.0046(2) 0.0265(5) Uani d . 1 . . C
C30 0.3009(3) 0.00220(15) -0.0419(2) 0.0283(5) Uani d . 1 . . C
C31 0.2391(3) -0.09912(17) -0.0495(3) 0.0347(6) Uani d . 1 . . C
C32 0.2288(3) -0.04759(16) -0.1862(2) 0.0327(6) Uani d . 1 . . C
H1N 0.846(3) 0.0975(16) -0.058(2) 0.027(7) Uiso d . 1 . . H
H2 0.513(3) 0.2879(17) -0.357(3) 0.042(7) Uiso d . 1 . . H
H3 0.596(3) 0.4392(19) -0.419(3) 0.054(8) Uiso d . 1 . . H
H4 0.852(3) 0.467(2) -0.363(3) 0.058(8) Uiso d . 1 . . H
H5 1.032(3) 0.3490(19) -0.266(3) 0.049(8) Uiso d . 1 . . H
H6 0.956(3) 0.1994(16) -0.210(2) 0.032(6) Uiso d . 1 . . H
H7 0.574(2) 0.1453(14) -0.242(2) 0.015(5) Uiso d . 1 . . H
H81 0.663(3) 0.0009(18) -0.308(2) 0.033(6) Uiso d . 1 . . H
H82 0.638(3) 0.0739(16) -0.445(3) 0.032(6) Uiso d . 1 . . H
H83 0.799(3) 0.0540(19) -0.329(3) 0.056(8) Uiso d . 1 . . H
H10 0.916(3) 0.1185(16) 0.204(2) 0.029(6) Uiso d . 1 . . H
H111 0.863(3) 0.1903(16) 0.415(3) 0.030(6) Uiso d . 1 . . H
H112 0.691(3) 0.206(2) 0.298(3) 0.060(9) Uiso d . 1 . . H
H2N 0.374(3) 0.1623(17) 0.036(3) 0.034(7) Uiso d . 1 . . H
H22 0.330(3) 0.1057(16) 0.308(3) 0.033(6) Uiso d . 1 . . H
H23 0.311(3) 0.0875(18) 0.554(3) 0.037(7) Uiso d . 1 . . H
H24 0.208(3) 0.2097(17) 0.649(3) 0.039(7) Uiso d . 1 . . H
H25 0.099(3) 0.3375(18) 0.497(3) 0.040(7) Uiso d . 1 . . H
H26 0.117(3) 0.3559(19) 0.258(3) 0.038(7) Uiso d . 1 . . H
H27 0.115(3) 0.2499(16) 0.028(3) 0.034(6) Uiso d . 1 . . H
H281 0.306(3) 0.3286(19) -0.037(3) 0.055(8) Uiso d . 1 . . H
H282 0.415(3) 0.3261(18) 0.145(3) 0.037(7) Uiso d . 1 . . H
H283 0.269(3) 0.383(2) 0.094(3) 0.052(8) Uiso d . 1 . . H
H30 0.410(3) 0.0101(16) -0.011(2) 0.035(6) Uiso d . 1 . . H
H311 0.142(3) -0.1015(17) -0.018(3) 0.048(7) Uiso d . 1 . . H
H312 0.306(3) -0.145(2) -0.024(3) 0.049(8) Uiso d . 1 . . H

loop_
_atom_site_aniso_label
_atom_site_aniso_U_11
_atom_site_aniso_U_22
_atom_site_aniso_U_33
_atom_site_aniso_U_12
_atom_site_aniso_U_13
_atom_site_aniso_U_23
F1 0.0384(8) 0.0488(9) 0.0399(8) -0.0131(7) 0.0152(6) 0.0077(6)
F2 0.0520(9) 0.0564(10) 0.0349(8) 0.0189(8) 0.0161(7) 0.0194(7)
F3 0.0387(8) 0.0478(9) 0.0342(7) 0.0038(7) 0.0013(6) -0.0018(6)
F4 0.0560(10) 0.0491(9) 0.0371(8) 0.0113(7) 0.0219(7) -0.0066(7)
O1 0.0225(8) 0.0381(9) 0.0334(9) 0.0051(7) 0.0132(7) 0.0042(7)
O2 0.0214(8) 0.0330(9) 0.0428(9) 0.0005(7) 0.0108(7) -0.0046(8)
N1 0.0208(11) 0.0359(12) 0.0298(11) 0.0056(9) 0.0115(8) 0.0054(8)
N2 0.0195(10) 0.0283(11) 0.0432(12) -0.0015(9) 0.0129(9) -0.0088(8)
C1 0.0277(12) 0.0271(12) 0.0194(10) 0.0030(10) 0.0094(9) -0.0003(9)
C2 0.0281(14) 0.0358(15) 0.0374(14) 0.0007(11) 0.0072(10) 0.0028(11)
C3 0.0382(15) 0.0328(15) 0.0489(16) 0.0067(12) 0.0069(12) 0.0094(12)
C4 0.0409(16) 0.0298(15) 0.0442(15) -0.0035(12) 0.0139(12) 0.0075(11)
C5 0.0312(14) 0.0383(15) 0.0301(13) -0.0030(12) 0.0131(11) -0.0001(10)
C6 0.0313(14) 0.0291(14) 0.0265(12) 0.0033(11) 0.0120(10) 0.0037(10)
C7 0.0227(12) 0.0309(13) 0.0266(11) 0.0027(10) 0.0092(9) 0.0049(10)
C8 0.0447(16) 0.0275(15) 0.0358(15) -0.0014(12) 0.0165(12) 0.0010(12)
C9 0.0235(12) 0.0243(11) 0.0258(11) -0.0052(9) 0.0110(9) 0.0042(9)
C10 0.0213(13) 0.0431(15) 0.0277(12) -0.0005(11) 0.0096(10) 0.0069(10)
C11 0.0406(16) 0.0437(17) 0.0271(13) -0.0056(13) 0.0065(12) -0.0035(12)
C12 0.0254(12) 0.0377(14) 0.0274(12) 0.0011(11) 0.0085(9) 0.0059(11)
C21 0.0190(11) 0.0244(12) 0.0401(13) -0.0023(10) 0.0094(10) -0.0077(11)
C22 0.0258(12) 0.0289(14) 0.0414(14) 0.0012(10) 0.0076(11) -0.0102(11)
C23 0.0342(14) 0.0323(14) 0.0428(14) -0.0025(12) 0.0058(12) -0.0063(12)
C24 0.0385(15) 0.0460(17) 0.0474(16) -0.0084(12) 0.0227(13) -0.0101(13)
C25 0.0456(17) 0.0353(15) 0.0589(18) 0.0029(13) 0.0319(14) -0.0070(13)
C26 0.0340(14) 0.0252(14) 0.0541(17) 0.0019(11) 0.0205(12) -0.0023(12)
C27 0.0252(13) 0.0255(13) 0.0428(14) 0.0047(10) 0.0105(11) -0.0061(11)
C28 0.058(2) 0.0294(15) 0.0529(19) 0.0002(14) 0.0266(16) -0.0017(13)
C29 0.0235(11) 0.0273(12) 0.0279(11) 0.0025(10) 0.0076(9) -0.0016(9)
C30 0.0233(12) 0.0268(13) 0.0340(13) 0.0030(10) 0.0083(10) -0.0042(10)
C31 0.0387(15) 0.0253(14) 0.0405(15) 0.0045(12) 0.0135(12) -0.0001(11)
C32 0.0339(14) 0.0321(14) 0.0317(13) 0.0061(11) 0.0105(11) -0.0021(10)

loop_
_atom_type_symbol
_atom_type_description
_atom_type_scat_dispersion_real
_atom_type_scat_dispersion_imag
_atom_type_scat_source
C C 0.0033 0.0016 'International Tables Vol C Tables 4.2.6.8 and 6.1.1.4'
H H 0.0000 0.0000 'International Tables Vol C Tables 4.2.6.8 and 6.1.1.4'
N N 0.0061 0.0033 'International Tables Vol C Tables 4.2.6.8 and 6.1.1.4'
O O 0.0106 0.0060 'International Tables Vol C Tables 4.2.6.8 and 6.1.1.4'
F F 0.0171 0.0103 'International Tables Vol C Tables 4.2.6.8 and 6.1.1.4'

loop_
_geom_angle_atom_site_label_1
_geom_angle_atom_site_label_2
_geom_angle_atom_site_label_3
_geom_angle
_geom_angle_publ_flag
C9 N1 C7 122.16(19) y
C9 N1 H1N 121.0(16) ?
C7 N1 H1N 115.8(16) ?
C29 N2 C27 123.78(19) y
C29 N2 H2N 117.5(17) ?
C27 N2 H2N 118.6(17) ?
C2 C1 C6 118.4(2) ?
C2 C1 C7 121.10(19) ?
C6 C1 C7 120.54(19) ?
C3 C2 C1 120.5(2) ?
C3 C2 H2 123.1(14) ?
C1 C2 H2 116.4(14) ?
C4 C3 C2 120.9(3) ?
C4 C3 H3 118.2(15) ?
C2 C3 H3 120.9(15) ?
C3 C4 C5 119.1(2) ?
C3 C4 H4 119.0(17) ?
C5 C4 H4 121.7(17) ?
C4 C5 C6 120.8(2) ?
C4 C5 H5 119.8(17) ?
C6 C5 H5 119.4(17) ?
C5 C6 C1 120.4(2) ?
C5 C6 H6 121.9(13) ?
C1 C6 H6 117.7(13) ?
N1 C7 C1 110.21(18) ?
N1 C7 C8 110.21(19) ?
C1 C7 C8 112.56(17) ?
N1 C7 H7 107.0(11) ?
C1 C7 H7 106.4(12) ?
C8 C7 H7 110.2(12) ?
C7 C8 H81 111.6(13) ?
C7 C8 H82 111.0(13) ?
H81 C8 H82 111.0(19) ?
C7 C8 H83 109.7(16) ?
H81 C8 H83 108(2) ?
H82 C8 H83 105(2) ?
O1 C9 N1 122.85(19) y
O1 C9 C10 121.45(18) y
N1 C9 C10 115.70(19) y
C12 C10 C9 119.69(19) y
C12 C10 C11 56.63(16) y
C9 C10 C11 117.8(2) y
C12 C10 H10 115.8(15) ?
C9 C10 H10 116.7(14) ?
C11 C10 H10 116.8(14) ?
C12 C11 C10 59.09(16) y
C12 C11 H111 116.7(13) ?
C10 C11 H111 119.5(13) ?
C12 C11 H112 117.1(17) ?
C10 C11 H112 113.6(17) ?
H111 C11 H112 118(2) ?
F2 C12 F1 107.82(18) y
F2 C12 C11 120.5(2) ?
F1 C12 C11 120.6(2) ?
F2 C12 C10 118.81(19) ?
F1 C12 C10 119.73(18) ?
C11 C12 C10 64.28(17) y
C22 C21 C26 118.4(2) ?
C22 C21 C27 123.70(19) ?
C26 C21 C27 117.8(2) ?
C21 C22 C23 121.3(2) ?
C21 C22 H22 117.1(13) ?
C23 C22 H22 121.5(13) ?
C24 C23 C22 119.6(3) ?
C24 C23 H23 120.4(13) ?
C22 C23 H23 119.7(13) ?
C25 C24 C23 119.4(2) ?
C25 C24 H24 123.7(16) ?
C23 C24 H24 116.8(16) ?
C26 C25 C24 120.7(2) ?
C26 C25 H25 120.0(16) ?
C24 C25 H25 119.2(16) ?
C25 C26 C21 120.4(2) ?
C25 C26 H26 120.0(14) ?
C21 C26 H26 119.5(14) ?
N2 C27 C28 108.37(19) ?
N2 C27 C21 112.17(19) ?
C28 C27 C21 113.2(2) ?
N2 C27 H27 108.4(12) ?
C28 C27 H27 105.8(13) ?
C21 C27 H27 108.6(12) ?
C27 C28 H281 107.7(16) ?
C27 C28 H282 110.1(15) ?
H281 C28 H282 115(2) ?
C27 C28 H283 111.8(17) ?
H281 C28 H283 107(2) ?
H282 C28 H283 105(2) ?
O2 C29 N2 123.5(2) y
O2 C29 C30 121.7(2) y
N2 C29 C30 114.75(19) y
C32 C30 C29 119.3(2) y
C32 C30 C31 57.31(15) y
C29 C30 C31 117.4(2) y
C32 C30 H30 116.1(13) ?
C29 C30 H30 116.4(13) ?
C31 C30 H30 117.3(14) ?
C32 C31 C30 58.81(16) y
C32 C31 H311 117.2(14) ?
C30 C31 H311 111.1(14) ?
C32 C31 H312 117.0(18) ?
C30 C31 H312 117.8(19) ?
H311 C31 H312 120(2) ?
F3 C32 F4 107.82(17) y
F3 C32 C31 121.5(2) ?
F4 C32 C31 119.8(2) ?
F3 C32 C30 120.68(19) ?
F4 C32 C30 117.9(2) ?
C31 C32 C30 63.88(16) y

loop_
_geom_bond_atom_site_label_1
_geom_bond_atom_site_label_2
_geom_bond_site_symmetry_2
_geom_bond_distance
_geom_bond_publ_flag
F1 C12 . 1.354(3) y
F2 C12 . 1.350(3) y
F3 C32 . 1.350(3) y
F4 C32 . 1.361(2) y
O1 C9 . 1.238(2) y
O2 C29 . 1.239(2) y
N1 C9 . 1.336(3) y
N1 C7 . 1.467(3) y
N1 H1N . 0.79(2) ?
N2 C29 . 1.333(3) y
N2 C27 . 1.466(3) y
N2 H2N . 0.82(2) ?
C1 C2 . 1.389(3) ?
C1 C6 . 1.398(3) ?
C1 C7 . 1.516(3) ?
C2 C3 . 1.384(3) ?
C2 H2 . 0.99(3) ?
C3 C4 . 1.375(4) ?
C3 H3 . 0.98(3) ?
C4 C5 . 1.381(4) ?
C4 H4 . 0.92(3) ?
C5 C6 . 1.381(3) ?
C5 H5 . 0.92(3) ?
C6 H6 . 0.99(2) ?
C7 C8 . 1.522(3) ?
C7 H7 . 0.93(2) ?
C8 H81 . 0.95(2) ?
C8 H82 . 1.00(2) ?
C8 H83 . 0.95(3) ?
C9 C10 . 1.493(3) y
C10 C12 . 1.476(3) y
C10 C11 . 1.549(3) y
C10 H10 . 0.88(2) ?
C11 C12 . 1.436(4) y
C11 H111 . 0.96(2) ?
C11 H112 . 0.94(3) ?
C21 C22 . 1.380(3) ?
C21 C26 . 1.396(3) ?
C21 C27 . 1.531(3) ?
C22 C23 . 1.390(3) ?
C22 H22 . 0.95(2) ?
C23 C24 . 1.387(3) ?
C23 H23 . 0.99(3) ?
C24 C25 . 1.382(4) ?
C24 H24 . 0.91(2) ?
C25 C26 . 1.381(4) ?
C25 H25 . 0.89(3) ?
C26 H26 . 0.96(3) ?
C27 C28 . 1.520(4) ?
C27 H27 . 1.02(2) ?
C28 H281 . 1.03(3) ?
C28 H282 . 0.95(3) ?
C28 H283 . 0.95(3) ?
C29 C30 . 1.499(3) y
C30 C32 . 1.474(3) y
C30 C31 . 1.547(3) y
C30 H30 . 0.96(2) ?
C31 C32 . 1.450(3) y
C31 H311 . 1.03(3) ?
C31 H312 . 0.88(3) ?

loop_
_geom_hbond_atom_site_label_D
_geom_hbond_atom_site_label_H
_geom_hbond_atom_site_label_A
_geom_hbond_site_symmetry_A
_geom_hbond_distance_DH
_geom_hbond_distance_HA
_geom_hbond_distance_DA
_geom_hbond_angle_DHA
N1 H1N O2 1_655 0.79(2) 2.10(2) 2.884(2) 171(2)
N2 H2N O1 . 0.82(2) 2.02(3) 2.840(2) 177(2)

loop_
_geom_torsion_atom_site_label_1
_geom_torsion_atom_site_label_2
_geom_torsion_atom_site_label_3
_geom_torsion_atom_site_label_4
_geom_torsion
_geom_torsion_publ_flag
C6 C1 C2 C3 -1.0(3) ?
C7 C1 C2 C3 178.5(2) ?
C1 C2 C3 C4 -0.3(4) ?
C2 C3 C4 C5 0.6(4) ?
C3 C4 C5 C6 0.3(4) ?
C4 C5 C6 C1 -1.6(3) ?
C2 C1 C6 C5 1.9(3) ?
C7 C1 C6 C5 -177.56(19) ?
C9 N1 C7 C1 89.8(2) y
C9 N1 C7 C8 -145.3(2) y
C2 C1 C7 N1 -125.6(2) y
C6 C1 C7 N1 53.8(2) y
C2 C1 C7 C8 110.9(2) ?
C6 C1 C7 C8 -69.7(3) ?
C7 N1 C9 O1 7.1(3) ?
C7 N1 C9 C10 -173.47(19) ?
O1 C9 C10 C12 53.3(3) ?
N1 C9 C10 C12 -126.2(2) ?
O1 C9 C10 C11 -12.2(3) ?
N1 C9 C10 C11 168.3(2) ?
C9 C10 C11 C12 108.8(2) ?
C10 C11 C12 F2 109.7(2) ?
C10 C11 C12 F1 -110.8(2) ?
C9 C10 C12 F2 142.3(2) ?
C11 C10 C12 F2 -112.2(3) ?
C9 C10 C12 F1 6.6(3) ?
C11 C10 C12 F1 112.1(3) ?
C9 C10 C12 C11 -105.5(3) ?
C26 C21 C22 C23 1.1(3) ?
C27 C21 C22 C23 -176.9(2) ?
C21 C22 C23 C24 -0.8(4) ?
C22 C23 C24 C25 -0.1(4) ?
C23 C24 C25 C26 0.8(4) ?
C24 C25 C26 C21 -0.6(4) ?
C22 C21 C26 C25 -0.4(3) ?
C27 C21 C26 C25 177.7(2) ?
C29 N2 C27 C28 -157.5(2) y
C29 N2 C27 C21 76.8(3) y
C22 C21 C27 N2 3.4(3) y
C26 C21 C27 N2 -174.6(2) y
C22 C21 C27 C28 -119.6(3) ?
C26 C21 C27 C28 62.4(3) ?
C27 N2 C29 O2 0.4(3) ?
C27 N2 C29 C30 -179.36(19) ?
O2 C29 C30 C32 50.0(3) ?
N2 C29 C30 C32 -130.3(2) ?
O2 C29 C30 C31 -16.0(3) ?
N2 C29 C30 C31 163.7(2) ?
C29 C30 C31 C32 108.8(2) ?
C30 C31 C32 F3 -111.5(2) ?
C30 C31 C32 F4 108.6(2) ?
C29 C30 C32 F3 7.2(3) ?
C31 C30 C32 F3 112.7(2) ?
C29 C30 C32 F4 143.0(2) ?
C31 C30 C32 F4 -111.6(2) ?
C29 C30 C32 C31 -105.5(2) ?

loop_
_cod_related_entry_id
_cod_related_entry_database
_cod_related_entry_code
1 ChemSpider 26231139
